data_4312384
loop_
_publ_author_name
'Sarana Ka-Yan Leung'
'Jie-Sheng Huang'
'Nianyong Zhu'
'Chi-Ming Che'

_publ_section_title
;
 Reactivity of Dioxoosmium(VI) Porphyrins toward Arylhydrazine. Isolation
 of Hydrazidoosmium and Amidoosmium Porphyrins
;
_journal_name_full 'Inorganic Chemistry'
_journal_page_first 7266
_journal_page_last 7272
_journal_paper_doi 10.1021/ic034389d
_journal_volume 42
_journal_year 2003
_chemical_formula_moiety 'C60 H47 N5 O Os'
_chemical_formula_sum 'C60 H47 N5 O Os'
_chemical_formula_weight 1044.23
_chemical_name_systematic
;
?
;
_space_group_IT_number 14
_symmetry_cell_setting monoclinic
_symmetry_space_group_name_Hall '-P 2ybc'
_symmetry_space_group_name_H-M 'P 1 21/c 1'
_atom_sites_solution_hydrogens geom
_atom_sites_solution_primary direct
_atom_sites_solution_secondary difmap
_audit_creation_method SHELXL-97
_cell_angle_alpha 90.00
_cell_angle_beta 111.20(3)
_cell_angle_gamma 90.00
_cell_formula_units_Z 4
_cell_length_a 15.836(3)
_cell_length_b 23.880(5)
_cell_length_c 14.720(3)
_cell_measurement_reflns_used 0
_cell_measurement_temperature 301(2)
_cell_measurement_theta_max 0
_cell_measurement_theta_min 0
_cell_volume 5190(2)
_computing_cell_refinement Scalepack
_computing_data_collection MarControl
_computing_data_reduction Denzo
_computing_molecular_graphics 'Ortep-3 for Windows (Farrugia, 1997)'
_computing_publication_material 'WinGX publication routines (Farrugia, 1999)'
_computing_structure_refinement 'SHELXL-97 (Sheldrick, 1997)'
_computing_structure_solution Shelxs-97
_diffrn_ambient_temperature 301(2)
_diffrn_measured_fraction_theta_full 0.929
_diffrn_measured_fraction_theta_max 0.929
_diffrn_measurement_device_type 'Marresearch Imaging Plate mar300'
_diffrn_measurement_method Oscillation
_diffrn_radiation_monochromator graphite
_diffrn_radiation_source 'fine-focus sealed tube'
_diffrn_radiation_type MoK\a
_diffrn_radiation_wavelength 0.71073
_diffrn_reflns_av_R_equivalents 0.0556
_diffrn_reflns_av_sigmaI/netI 0.0831
_diffrn_reflns_limit_h_max 18
_diffrn_reflns_limit_h_min -18
_diffrn_reflns_limit_k_max 28
_diffrn_reflns_limit_k_min -26
_diffrn_reflns_limit_l_max 17
_diffrn_reflns_limit_l_min -17
_diffrn_reflns_number 25447
_diffrn_reflns_theta_full 25.52
_diffrn_reflns_theta_max 25.52
_diffrn_reflns_theta_min 1.62
_exptl_absorpt_coefficient_mu 2.501
_exptl_crystal_colour black
_exptl_crystal_density_diffrn 1.336
_exptl_crystal_density_method 'not measured'
_exptl_crystal_description prism
_exptl_crystal_F_000 2104
_exptl_crystal_size_max 0.3
_exptl_crystal_size_mid 0.2
_exptl_crystal_size_min 0.15
_refine_diff_density_max 1.320
_refine_diff_density_min -1.356
_refine_diff_density_rms 0.245
_refine_ls_extinction_method none
_refine_ls_goodness_of_fit_ref 0.982
_refine_ls_hydrogen_treatment mixed
_refine_ls_matrix_type full
_refine_ls_number_parameters 604
_refine_ls_number_reflns 8980
_refine_ls_number_restraints 0
_refine_ls_restrained_S_all 0.982
_refine_ls_R_factor_all 0.0795
_refine_ls_R_factor_gt 0.0452
_refine_ls_shift/su_max 0.001
_refine_ls_shift/su_mean 0.000
_refine_ls_structure_factor_coef Fsqd
_refine_ls_weighting_details 'calc w=1/[\s^2^(Fo^2^)+(0.0859P)^2^+0.0000P] where P=(Fo^2^+2Fc^2^)/3'
_refine_ls_weighting_scheme calc
_refine_ls_wR_factor_gt 0.1313
_refine_ls_wR_factor_ref 0.1504
_reflns_number_gt 5692
_reflns_number_total 8980
_reflns_threshold_expression >2sigma(I)
_cod_data_source_file ic034389dsi20030414_042915.cif
_cod_data_source_block complex_2b
_cod_original_cell_volume 5190.0(18)
_cod_original_sg_symbol_H-M 'P 21/c'
_cod_database_code 4312384

loop_
_symmetry_equiv_pos_as_xyz
'x, y, z'
'-x, y+1/2, -z+1/2'
'-x, -y, -z'
'x, -y-1/2, z-1/2'

loop_
_atom_site_label
_atom_site_type_symbol
_atom_site_fract_x
_atom_site_fract_y
_atom_site_fract_z
_atom_site_U_iso_or_equiv
_atom_site_adp_type
_atom_site_occupancy
_atom_site_symmetry_multiplicity
_atom_site_calc_flag
_atom_site_refinement_flags
_atom_site_disorder_assembly
_atom_site_disorder_group
Os1 Os 0.66621(2) 0.152567(11) 0.41948(2) 0.05417(13) Uani 1 1 d . . .
O1 O 0.6909(4) 0.2314(2) 0.4545(4) 0.0672(14) Uani 1 1 d . . .
N1 N 0.5392(4) 0.1652(2) 0.4253(4) 0.0551(15) Uani 1 1 d . . .
N2 N 0.7175(4) 0.1315(2) 0.5669(4) 0.0593(15) Uani 1 1 d . . .
N3 N 0.7955(4) 0.1436(2) 0.4162(4) 0.0577(15) Uani 1 1 d . . .
N4 N 0.6170(4) 0.1770(2) 0.2754(4) 0.0538(15) Uani 1 1 d . . .
C1 C 0.4627(5) 0.1826(3) 0.3485(5) 0.0594(19) Uani 1 1 d . . .
C2 C 0.3903(5) 0.1868(3) 0.3849(6) 0.066(2) Uani 1 1 d . . .
H2 H 0.3310 0.1972 0.3490 0.079 Uiso 1 1 calc R . .
C3 C 0.4235(6) 0.1730(3) 0.4812(6) 0.066(2) Uani 1 1 d . . .
H3 H 0.3911 0.1728 0.5228 0.079 Uiso 1 1 calc R . .
C4 C 0.5158(6) 0.1590(3) 0.5065(6) 0.0585(19) Uani 1 1 d . . .
C5 C 0.5769(6) 0.1421(3) 0.5989(6) 0.061(2) Uani 1 1 d . . .
C6 C 0.6668(5) 0.1284(3) 0.6249(5) 0.0581(18) Uani 1 1 d . . .
C7 C 0.7255(7) 0.1075(3) 0.7154(6) 0.077(2) Uani 1 1 d . . .
H7 H 0.7092 0.1008 0.7691 0.092 Uiso 1 1 calc R . .
C8 C 0.8078(6) 0.0987(3) 0.7127(6) 0.075(2) Uani 1 1 d . . .
H8 H 0.8583 0.0852 0.7631 0.090 Uiso 1 1 calc R . .
C9 C 0.8032(6) 0.1140(3) 0.6184(5) 0.062(2) Uani 1 1 d . . .
C10 C 0.8759(6) 0.1110(3) 0.5861(6) 0.063(2) Uani 1 1 d . . .
C11 C 0.8709(6) 0.1250(3) 0.4911(6) 0.063(2) Uani 1 1 d . . .
C12 C 0.9441(5) 0.1214(4) 0.4564(6) 0.071(2) Uani 1 1 d . . .
H12 H 1.0029 0.1099 0.4920 0.086 Uiso 1 1 calc R . .
C13 C 0.9114(6) 0.1380(3) 0.3611(7) 0.075(2) Uani 1 1 d . . .
H13 H 0.9439 0.1397 0.3196 0.090 Uiso 1 1 calc R . .
C14 C 0.8185(6) 0.1521(3) 0.3370(6) 0.062(2) Uani 1 1 d . . .
C15 C 0.7600(6) 0.1707(3) 0.2454(6) 0.062(2) Uani 1 1 d . . .
C16 C 0.6691(5) 0.1835(3) 0.2181(5) 0.0567(18) Uani 1 1 d . . .
C17 C 0.6115(6) 0.2048(3) 0.1265(5) 0.065(2) Uani 1 1 d . . .
H17 H 0.6292 0.2136 0.0744 0.079 Uiso 1 1 calc R . .
C18 C 0.5272(6) 0.2103(3) 0.1273(5) 0.063(2) Uani 1 1 d . . .
H18 H 0.4764 0.2227 0.0762 0.075 Uiso 1 1 calc R . .
C19 C 0.5305(5) 0.1933(3) 0.2217(5) 0.0527(17) Uani 1 1 d . . .
C20 C 0.4580(5) 0.1943(3) 0.2527(5) 0.0572(18) Uani 1 1 d . . .
C21 C 0.5376(6) 0.1378(3) 0.6781(6) 0.062(2) Uani 1 1 d . . .
C22 C 0.4672(6) 0.1011(3) 0.6707(6) 0.067(2) Uani 1 1 d . . .
H22 H 0.4420 0.0792 0.6152 0.080 Uiso 1 1 calc R . .
C23 C 0.4348(6) 0.0971(3) 0.7455(6) 0.076(2) Uani 1 1 d . . .
H23 H 0.3870 0.0728 0.7387 0.092 Uiso 1 1 calc R . .
C24 C 0.4706(7) 0.1281(4) 0.8307(6) 0.077(2) Uani 1 1 d . . .
C25 C 0.5408(6) 0.1638(3) 0.8368(6) 0.074(2) Uani 1 1 d . . .
H25 H 0.5671 0.1848 0.8932 0.088 Uiso 1 1 calc R . .
C26 C 0.5736(6) 0.1694(3) 0.7627(6) 0.065(2) Uani 1 1 d . . .
H26 H 0.6202 0.1946 0.7691 0.078 Uiso 1 1 calc R . .
C27 C 0.4307(8) 0.1249(5) 0.9082(7) 0.125(4) Uani 1 1 d . . .
H27A H 0.3820 0.0983 0.8894 0.188 Uiso 1 1 calc R . .
H27B H 0.4081 0.1610 0.9166 0.188 Uiso 1 1 calc R . .
H27C H 0.4764 0.1133 0.9683 0.188 Uiso 1 1 calc R . .
C28 C 0.9651(6) 0.0904(3) 0.6566(6) 0.068(2) Uani 1 1 d . . .
C29 C 0.9825(6) 0.0353(4) 0.6685(8) 0.096(3) Uani 1 1 d . . .
H29 H 0.9398 0.0098 0.6307 0.116 Uiso 1 1 calc R . .
C30 C 1.0621(8) 0.0162(4) 0.7355(8) 0.108(3) Uani 1 1 d . . .
H30 H 1.0714 -0.0222 0.7429 0.129 Uiso 1 1 calc R . .
C31 C 1.1289(7) 0.0515(5) 0.7923(7) 0.098(3) Uani 1 1 d . . .
C32 C 1.1108(9) 0.1072(5) 0.7769(9) 0.147(5) Uani 1 1 d . . .
H32 H 1.1546 0.1330 0.8116 0.176 Uiso 1 1 calc R . .
C33 C 1.0298(8) 0.1265(5) 0.7116(8) 0.130(5) Uani 1 1 d . . .
H33 H 1.0190 0.1648 0.7049 0.156 Uiso 1 1 calc R . .
C34 C 1.2170(7) 0.0296(5) 0.8706(8) 0.127(4) Uani 1 1 d . . .
H34A H 1.2539 0.0607 0.9033 0.190 Uiso 1 1 calc R . .
H34B H 1.2495 0.0071 0.8401 0.190 Uiso 1 1 calc R . .
H34C H 1.2022 0.0073 0.9171 0.190 Uiso 1 1 calc R . .
C35 C 0.8003(6) 0.1767(3) 0.1670(6) 0.063(2) Uani 1 1 d . . .
C36 C 0.8603(6) 0.2188(4) 0.1693(7) 0.082(3) Uani 1 1 d . . .
H36 H 0.8791 0.2434 0.2217 0.098 Uiso 1 1 calc R . .
C37 C 0.8935(7) 0.2250(4) 0.0937(7) 0.092(3) Uani 1 1 d . . .
H37 H 0.9341 0.2537 0.0967 0.110 Uiso 1 1 calc R . .
C38 C 0.8675(7) 0.1898(4) 0.0158(7) 0.087(3) Uani 1 1 d . . .
C39 C 0.8096(8) 0.1471(4) 0.0156(8) 0.090(3) Uani 1 1 d . . .
H39 H 0.7927 0.1215 -0.0355 0.108 Uiso 1 1 calc R . .
C40 C 0.7765(7) 0.1411(3) 0.0880(6) 0.079(3) Uani 1 1 d . . .
H40 H 0.7363 0.1121 0.0842 0.095 Uiso 1 1 calc R . .
C41 C 0.8975(10) 0.1998(5) -0.0700(9) 0.147(5) Uani 1 1 d . . .
H41A H 0.9369 0.2317 -0.0568 0.221 Uiso 1 1 calc R . .
H41B H 0.8453 0.2066 -0.1276 0.221 Uiso 1 1 calc R . .
H41C H 0.9292 0.1674 -0.0797 0.221 Uiso 1 1 calc R . .
C42 C 0.3686(6) 0.2111(3) 0.1793(6) 0.064(2) Uani 1 1 d . . .
C43 C 0.3240(7) 0.1771(4) 0.1032(7) 0.098(3) Uani 1 1 d . . .
H43 H 0.3470 0.1416 0.1001 0.117 Uiso 1 1 calc R . .
C44 C 0.2464(8) 0.1937(6) 0.0315(9) 0.133(5) Uani 1 1 d . . .
H44 H 0.2177 0.1690 -0.0192 0.160 Uiso 1 1 calc R . .
C45 C 0.2085(8) 0.2460(6) 0.0310(9) 0.115(4) Uani 1 1 d . . .
C46 C 0.2530(7) 0.2791(4) 0.1069(10) 0.110(4) Uani 1 1 d . . .
H46 H 0.2299 0.3145 0.1098 0.132 Uiso 1 1 calc R . .
C47 C 0.3305(7) 0.2630(4) 0.1798(7) 0.091(3) Uani 1 1 d . . .
H47 H 0.3583 0.2876 0.2310 0.109 Uiso 1 1 calc R . .
C48 C 0.1237(9) 0.2664(6) -0.0527(11) 0.209(8) Uani 1 1 d . . .
H48A H 0.1026 0.2374 -0.1008 0.313 Uiso 1 1 calc R . .
H48B H 0.1384 0.2991 -0.0819 0.313 Uiso 1 1 calc R . .
H48C H 0.0772 0.2754 -0.0277 0.313 Uiso 1 1 calc R . .
N5 N 0.6356(4) 0.0748(2) 0.3834(4) 0.0571(15) Uani 1 1 d . . .
C49 C 0.6920(6) 0.0274(3) 0.4316(5) 0.064(2) Uani 1 1 d . . .
C50 C 0.6786(6) 0.0020(3) 0.5089(6) 0.078(2) Uani 1 1 d . . .
H50 H 0.6349 0.0156 0.5318 0.094 Uiso 1 1 calc R . .
C51 C 0.7306(8) -0.0440(4) 0.5527(7) 0.096(3) Uani 1 1 d . . .
H51 H 0.7232 -0.0607 0.6064 0.115 Uiso 1 1 calc R . .
C52 C 0.7924(9) -0.0647(4) 0.5170(9) 0.107(4) Uani 1 1 d . . .
H52 H 0.8253 -0.0966 0.5450 0.128 Uiso 1 1 calc R . .
C53 C 0.8069(7) -0.0397(4) 0.4416(8) 0.096(3) Uani 1 1 d . . .
H53 H 0.8502 -0.0538 0.4188 0.115 Uiso 1 1 calc R . .
C54 C 0.7570(7) 0.0068(4) 0.3988(7) 0.087(3) Uani 1 1 d . . .
H54 H 0.7673 0.0244 0.3473 0.105 Uiso 1 1 calc R . .
C55 C 0.5522(7) 0.0569(3) 0.3073(6) 0.071(2) Uani 1 1 d . . .
C56 C 0.4784(7) 0.0439(4) 0.3295(8) 0.085(3) Uani 1 1 d . . .
H56 H 0.4804 0.0480 0.3930 0.102 Uiso 1 1 calc R . .
C57 C 0.4005(9) 0.0245(5) 0.2580(10) 0.115(4) Uani 1 1 d . . .
H57 H 0.3509 0.0157 0.2748 0.138 Uiso 1 1 calc R . .
C58 C 0.3942(10) 0.0184(5) 0.1699(13) 0.123(4) Uani 1 1 d . . .
H58 H 0.3406 0.0050 0.1240 0.147 Uiso 1 1 calc R . .
C59 C 0.4655(11) 0.0313(4) 0.1424(7) 0.124(5) Uani 1 1 d . . .
H59 H 0.4593 0.0269 0.0775 0.149 Uiso 1 1 calc R . .
C60 C 0.5521(8) 0.0519(3) 0.2130(6) 0.091(3) Uani 1 1 d . . .
H60 H 0.6018 0.0608 0.1963 0.110 Uiso 1 1 calc R . .

loop_
_atom_site_aniso_label
_atom_site_aniso_U_11
_atom_site_aniso_U_22
_atom_site_aniso_U_33
_atom_site_aniso_U_23
_atom_site_aniso_U_13
_atom_site_aniso_U_12
Os1 0.0630(2) 0.04864(18) 0.0504(2) 0.00046(13) 0.01995(15) 0.00233(15)
O1 0.083(4) 0.052(3) 0.068(3) -0.005(2) 0.028(3) -0.001(3)
N1 0.067(4) 0.053(3) 0.047(4) -0.001(3) 0.023(3) 0.002(3)
N2 0.068(5) 0.055(3) 0.051(4) 0.000(3) 0.017(3) 0.007(3)
N3 0.065(4) 0.058(4) 0.051(4) 0.003(3) 0.021(3) 0.007(3)
N4 0.069(4) 0.043(3) 0.052(4) 0.002(3) 0.026(3) 0.002(3)
C1 0.063(5) 0.057(5) 0.060(5) 0.002(4) 0.024(4) 0.002(4)
C2 0.056(5) 0.071(5) 0.069(6) -0.003(4) 0.020(4) 0.005(4)
C3 0.073(6) 0.068(5) 0.062(5) 0.000(4) 0.031(4) 0.001(4)
C4 0.073(6) 0.050(4) 0.055(5) -0.001(3) 0.026(4) 0.000(4)
C5 0.088(6) 0.050(4) 0.053(5) -0.006(3) 0.034(5) 0.001(4)
C6 0.068(5) 0.060(4) 0.048(5) -0.003(3) 0.022(4) 0.006(4)
C7 0.107(8) 0.074(5) 0.049(5) 0.009(4) 0.027(5) 0.011(5)
C8 0.080(6) 0.084(6) 0.057(5) 0.003(4) 0.021(5) 0.017(5)
C9 0.072(6) 0.059(5) 0.049(5) 0.001(3) 0.013(4) 0.010(4)
C10 0.063(5) 0.060(5) 0.058(5) 0.000(3) 0.010(4) 0.007(4)
C11 0.072(6) 0.055(4) 0.063(5) 0.003(4) 0.026(5) 0.004(4)
C12 0.053(5) 0.080(6) 0.079(6) 0.002(4) 0.021(5) 0.004(4)
C13 0.074(6) 0.083(6) 0.077(6) 0.009(4) 0.037(5) 0.007(5)
C14 0.063(5) 0.058(4) 0.066(5) 0.002(4) 0.024(4) 0.004(4)
C15 0.075(6) 0.056(4) 0.064(5) 0.001(4) 0.035(5) 0.000(4)
C16 0.065(5) 0.054(4) 0.055(5) 0.004(3) 0.026(4) 0.002(4)
C17 0.085(6) 0.061(5) 0.054(5) 0.009(4) 0.029(5) 0.003(4)
C18 0.077(6) 0.061(5) 0.046(4) 0.006(3) 0.016(4) 0.012(4)
C19 0.059(5) 0.045(4) 0.055(5) 0.005(3) 0.021(4) 0.006(3)
C20 0.057(5) 0.051(4) 0.055(5) 0.002(3) 0.009(4) 0.006(4)
C21 0.073(6) 0.056(4) 0.059(5) -0.001(3) 0.025(4) -0.002(4)
C22 0.084(6) 0.058(4) 0.061(5) -0.009(4) 0.028(5) -0.008(4)
C23 0.093(7) 0.064(5) 0.076(6) 0.004(4) 0.035(5) -0.020(5)
C24 0.106(7) 0.069(5) 0.060(5) -0.001(4) 0.037(5) -0.011(5)
C25 0.092(7) 0.072(5) 0.058(5) -0.009(4) 0.028(5) -0.008(5)
C26 0.075(6) 0.060(4) 0.059(5) -0.003(4) 0.024(4) -0.008(4)
C27 0.149(11) 0.161(10) 0.084(8) -0.019(7) 0.065(8) -0.059(9)
C28 0.065(5) 0.070(5) 0.062(5) 0.001(4) 0.015(4) 0.004(4)
C29 0.068(6) 0.072(6) 0.118(8) 0.001(5) -0.003(6) 0.002(5)
C30 0.093(8) 0.082(7) 0.131(10) 0.003(6) 0.021(7) 0.022(6)
C31 0.076(7) 0.112(8) 0.088(7) -0.001(6) 0.009(6) 0.003(6)
C32 0.133(11) 0.086(8) 0.144(11) -0.024(7) -0.043(9) -0.002(7)
C33 0.131(11) 0.077(6) 0.108(9) -0.003(6) -0.047(8) 0.006(7)
C34 0.093(9) 0.146(11) 0.109(9) 0.018(7) -0.003(7) 0.020(7)
C35 0.067(5) 0.059(4) 0.066(5) 0.002(4) 0.027(4) 0.002(4)
C36 0.090(7) 0.079(6) 0.081(6) -0.004(5) 0.036(5) -0.013(5)
C37 0.103(8) 0.092(7) 0.100(8) -0.001(6) 0.062(6) -0.016(6)
C38 0.109(8) 0.078(6) 0.093(7) 0.008(5) 0.062(6) 0.010(6)
C39 0.120(9) 0.080(7) 0.086(7) -0.011(5) 0.057(7) 0.006(6)
C40 0.118(8) 0.062(5) 0.069(6) 0.000(4) 0.047(6) -0.008(5)
C41 0.218(15) 0.132(10) 0.154(11) 0.009(8) 0.142(12) -0.006(10)
C42 0.073(6) 0.056(4) 0.067(5) 0.008(4) 0.029(5) 0.001(4)
C43 0.093(8) 0.080(6) 0.092(7) -0.011(6) 0.000(6) 0.021(6)
C44 0.095(9) 0.127(11) 0.129(10) -0.008(8) -0.018(8) 0.004(8)
C45 0.076(8) 0.114(9) 0.128(10) 0.028(8) 0.005(7) 0.015(7)
C46 0.073(7) 0.076(7) 0.156(11) 0.022(7) 0.011(8) 0.017(6)
C47 0.082(7) 0.074(6) 0.102(8) 0.008(5) 0.015(6) 0.010(5)
C48 0.110(11) 0.165(13) 0.242(18) 0.060(12) -0.069(11) 0.014(10)
N5 0.064(4) 0.055(3) 0.050(4) 0.007(3) 0.018(3) 0.003(3)
C49 0.077(6) 0.046(4) 0.061(5) -0.002(3) 0.016(5) 0.004(4)
C50 0.098(7) 0.063(5) 0.070(6) 0.011(4) 0.027(5) 0.000(5)
C51 0.119(9) 0.064(6) 0.087(7) 0.014(5) 0.015(6) -0.002(6)
C52 0.119(10) 0.059(6) 0.106(9) 0.009(6) -0.003(7) 0.018(6)
C53 0.092(7) 0.080(6) 0.097(8) -0.013(6) 0.012(6) 0.031(6)
C54 0.102(8) 0.079(6) 0.078(6) -0.007(5) 0.028(6) 0.016(6)
C55 0.091(7) 0.049(4) 0.063(6) 0.001(4) 0.017(5) 0.003(4)
C56 0.069(6) 0.080(6) 0.099(7) -0.002(5) 0.024(6) -0.004(5)
C57 0.108(10) 0.100(8) 0.119(10) -0.006(8) 0.020(9) -0.007(7)
C58 0.112(11) 0.096(9) 0.146(14) 0.022(9) 0.031(10) 0.004(7)
C59 0.207(15) 0.072(7) 0.053(6) -0.002(5) -0.003(8) 0.023(8)
C60 0.134(9) 0.064(5) 0.060(6) -0.001(4) 0.017(6) 0.008(5)

loop_
_atom_type_symbol
_atom_type_description
_atom_type_scat_dispersion_real
_atom_type_scat_dispersion_imag
_atom_type_scat_source
Os Os -1.2165 7.6030 'International Tables Vol C Tables 4.2.6.8 and 6.1.1.4'
O O 0.0106 0.0060 'International Tables Vol C Tables 4.2.6.8 and 6.1.1.4'
N N 0.0061 0.0033 'International Tables Vol C Tables 4.2.6.8 and 6.1.1.4'
C C 0.0033 0.0016 'International Tables Vol C Tables 4.2.6.8 and 6.1.1.4'
H H 0.0000 0.0000 'International Tables Vol C Tables 4.2.6.8 and 6.1.1.4'

loop_
_geom_angle_atom_site_label_1
_geom_angle_atom_site_label_2
_geom_angle_atom_site_label_3
_geom_angle
_geom_angle_site_symmetry_1
_geom_angle_site_symmetry_3
_geom_angle_publ_flag
N5 Os1 O1 177.3(2) . . ?
N5 Os1 N4 91.4(2) . . ?
O1 Os1 N4 87.9(2) . . ?
N5 Os1 N1 90.0(2) . . ?
O1 Os1 N1 87.3(2) . . ?
N4 Os1 N1 89.4(2) . . ?
N5 Os1 N3 92.7(2) . . ?
O1 Os1 N3 90.0(2) . . ?
N4 Os1 N3 90.8(2) . . ?
N1 Os1 N3 177.3(2) . . ?
N5 Os1 N2 91.1(2) . . ?
O1 Os1 N2 89.5(2) . . ?
N4 Os1 N2 177.5(2) . . ?
N1 Os1 N2 90.6(2) . . ?
N3 Os1 N2 89.0(2) . . ?
C4 N1 C1 108.0(6) . . ?
C4 N1 Os1 126.1(5) . . ?
C1 N1 Os1 125.9(5) . . ?
C9 N2 C6 109.1(6) . . ?
C9 N2 Os1 126.1(5) . . ?
C6 N2 Os1 124.6(5) . . ?
C14 N3 C11 108.1(6) . . ?
C14 N3 Os1 125.3(5) . . ?
C11 N3 Os1 126.4(5) . . ?
C19 N4 C16 108.0(6) . . ?
C19 N4 Os1 127.0(5) . . ?
C16 N4 Os1 124.8(5) . . ?
N1 C1 C20 126.0(7) . . ?
N1 C1 C2 107.3(6) . . ?
C20 C1 C2 126.7(7) . . ?
C3 C2 C1 108.2(7) . . ?
C2 C3 C4 107.8(7) . . ?
N1 C4 C3 108.8(7) . . ?
N1 C4 C5 124.0(7) . . ?
C3 C4 C5 127.2(7) . . ?
C6 C5 C4 128.1(7) . . ?
C6 C5 C21 116.3(7) . . ?
C4 C5 C21 115.6(7) . . ?
N2 C6 C5 126.5(7) . . ?
N2 C6 C7 105.9(7) . . ?
C5 C6 C7 127.6(7) . . ?
C8 C7 C6 110.1(8) . . ?
C7 C8 C9 106.6(8) . . ?
N2 C9 C10 127.3(7) . . ?
N2 C9 C8 108.3(7) . . ?
C10 C9 C8 124.5(8) . . ?
C9 C10 C11 124.6(7) . . ?
C9 C10 C28 117.8(7) . . ?
C11 C10 C28 117.6(7) . . ?
N3 C11 C10 126.3(7) . . ?
N3 C11 C12 108.4(7) . . ?
C10 C11 C12 125.3(8) . . ?
C13 C12 C11 107.2(8) . . ?
C12 C13 C14 107.3(7) . . ?
N3 C14 C15 125.7(7) . . ?
N3 C14 C13 109.0(7) . . ?
C15 C14 C13 125.3(8) . . ?
C16 C15 C14 127.3(7) . . ?
C16 C15 C35 116.0(7) . . ?
C14 C15 C35 116.6(7) . . ?
C15 C16 N4 125.8(7) . . ?
C15 C16 C17 126.8(7) . . ?
N4 C16 C17 107.4(7) . . ?
C18 C17 C16 108.9(7) . . ?
C17 C18 C19 107.1(7) . . ?
N4 C19 C20 126.3(6) . . ?
N4 C19 C18 108.6(6) . . ?
C20 C19 C18 125.1(7) . . ?
C19 C20 C1 125.2(7) . . ?
C19 C20 C42 116.7(7) . . ?
C1 C20 C42 118.1(7) . . ?
C22 C21 C26 118.0(7) . . ?
C22 C21 C5 121.7(7) . . ?
C26 C21 C5 120.3(7) . . ?
C23 C22 C21 120.1(7) . . ?
C22 C23 C24 122.5(8) . . ?
C25 C24 C23 116.4(8) . . ?
C25 C24 C27 122.5(8) . . ?
C23 C24 C27 121.0(9) . . ?
C26 C25 C24 122.5(8) . . ?
C25 C26 C21 120.5(8) . . ?
C29 C28 C33 118.0(9) . . ?
C29 C28 C10 120.6(8) . . ?
C33 C28 C10 121.4(8) . . ?
C28 C29 C30 120.8(9) . . ?
C29 C30 C31 122.7(10) . . ?
C32 C31 C30 115.3(10) . . ?
C32 C31 C34 122.3(10) . . ?
C30 C31 C34 122.3(10) . . ?
C31 C32 C33 122.0(10) . . ?
C28 C33 C32 121.0(10) . . ?
C36 C35 C40 116.5(8) . . ?
C36 C35 C15 121.9(8) . . ?
C40 C35 C15 121.5(8) . . ?
C35 C36 C37 120.8(8) . . ?
C38 C37 C36 121.3(9) . . ?
C37 C38 C39 117.4(9) . . ?
C37 C38 C41 120.8(10) . . ?
C39 C38 C41 121.7(10) . . ?
C40 C39 C38 121.7(9) . . ?
C39 C40 C35 122.2(9) . . ?
C43 C42 C47 116.4(9) . . ?
C43 C42 C20 120.7(7) . . ?
C47 C42 C20 122.7(8) . . ?
C44 C43 C42 121.4(10) . . ?
C43 C44 C45 122.4(12) . . ?
C46 C45 C44 115.5(11) . . ?
C46 C45 C48 121.7(12) . . ?
C44 C45 C48 122.7(13) . . ?
C45 C46 C47 123.0(10) . . ?
C46 C47 C42 121.3(10) . . ?
C55 N5 C49 111.8(6) . . ?
C55 N5 Os1 124.0(5) . . ?
C49 N5 Os1 124.1(5) . . ?
C50 C49 C54 119.5(8) . . ?
C50 C49 N5 119.7(7) . . ?
C54 C49 N5 120.8(7) . . ?
C49 C50 C51 119.5(9) . . ?
C52 C51 C50 119.9(10) . . ?
C53 C52 C51 121.1(9) . . ?
C52 C53 C54 119.6(10) . . ?
C53 C54 C49 120.4(9) . . ?
C56 C55 C60 121.9(9) . . ?
C56 C55 N5 120.3(8) . . ?
C60 C55 N5 117.8(8) . . ?
C55 C56 C57 120.2(11) . . ?
C58 C57 C56 122.4(14) . . ?
C57 C58 C59 120.5(15) . . ?
C58 C59 C60 121.6(12) . . ?
C55 C60 C59 113.4(10) . . ?

loop_
_geom_bond_atom_site_label_1
_geom_bond_atom_site_label_2
_geom_bond_distance
_geom_bond_site_symmetry_2
_geom_bond_publ_flag
Os1 N5 1.944(6) . ?
Os1 O1 1.952(5) . ?
Os1 N4 2.062(6) . ?
Os1 N1 2.066(6) . ?
Os1 N3 2.075(6) . ?
Os1 N2 2.085(6) . ?
N1 C4 1.382(9) . ?
N1 C1 1.388(9) . ?
N2 C9 1.360(9) . ?
N2 C6 1.369(9) . ?
N3 C14 1.357(9) . ?
N3 C11 1.374(10) . ?
N4 C19 1.367(9) . ?
N4 C16 1.385(8) . ?
C1 C20 1.413(9) . ?
C1 C2 1.434(10) . ?
C2 C3 1.362(10) . ?
C3 C4 1.411(11) . ?
C4 C5 1.413(11) . ?
C5 C6 1.374(11) . ?
C5 C21 1.511(10) . ?
C6 C7 1.411(10) . ?
C7 C8 1.335(11) . ?
C8 C9 1.411(10) . ?
C9 C10 1.397(11) . ?
C10 C11 1.411(10) . ?
C10 C28 1.502(11) . ?
C11 C12 1.427(10) . ?
C12 C13 1.367(11) . ?
C13 C14 1.424(11) . ?
C14 C15 1.404(11) . ?
C15 C16 1.381(10) . ?
C15 C35 1.515(10) . ?
C16 C17 1.421(10) . ?
C17 C18 1.346(10) . ?
C18 C19 1.429(9) . ?
C19 C20 1.382(10) . ?
C20 C42 1.492(11) . ?
C21 C22 1.391(10) . ?
C21 C26 1.390(11) . ?
C22 C23 1.375(10) . ?
C23 C24 1.389(11) . ?
C24 C25 1.377(12) . ?
C24 C27 1.492(11) . ?
C25 C26 1.373(11) . ?
C28 C29 1.342(11) . ?
C28 C33 1.359(12) . ?
C29 C30 1.367(13) . ?
C30 C31 1.374(14) . ?
C31 C32 1.361(14) . ?
C31 C34 1.545(13) . ?
C32 C33 1.375(14) . ?
C35 C36 1.375(11) . ?
C35 C40 1.378(11) . ?
C36 C37 1.399(11) . ?
C37 C38 1.360(12) . ?
C38 C39 1.370(13) . ?
C38 C41 1.520(12) . ?
C39 C40 1.354(12) . ?
C42 C43 1.358(12) . ?
C42 C47 1.380(11) . ?
C43 C44 1.357(13) . ?
C44 C45 1.386(15) . ?
C45 C46 1.341(15) . ?
C45 C48 1.537(14) . ?
C46 C47 1.360(13) . ?
N5 C55 1.454(10) . ?
N5 C49 1.457(9) . ?
C49 C50 1.373(10) . ?
C49 C54 1.377(11) . ?
C50 C51 1.384(12) . ?
C51 C52 1.361(14) . ?
C52 C53 1.350(14) . ?
C53 C54 1.376(12) . ?
C55 C56 1.357(12) . ?
C55 C60 1.392(11) . ?
C56 C57 1.379(14) . ?
C57 C58 1.272(16) . ?
C58 C59 1.366(17) . ?
C59 C60 1.474(16) . ?
